data_7120105
loop_
_publ_author_name
'Abdalla, Joseph A. B.'
'Tirfoin, R\'emi C.'
'Niu, Haoyu'
'Aldridge, Simon'

_publ_section_title
;
 A zwitterionic hydrocarbon-soluble borenium ion based on a
 \b-diketiminate backbone
;
_journal_name_full 'Chem. Commun.'
_journal_paper_doi 10.1039/C7CC03121A
_journal_year 2017
_chemical_formula_moiety 'C59 H69 Al1 B1 Cl1 F15 K1 N2 O2'
_chemical_formula_sum 'C59 H69 Al B Cl F15 K N2 O2'
_chemical_formula_weight 1235.52
_space_group_IT_number 2
_symmetry_cell_setting triclinic
_symmetry_space_group_name_Hall '-P 1'
_symmetry_space_group_name_H-M 'P -1'
_atom_sites_solution_hydrogens difmap
_atom_sites_solution_primary other
_audit_creation_date 13-11-11
_audit_creation_method CRYSTALS_ver_14.40
_audit_update_record
;
2017-04-18 deposited with the CCDC.
2017-05-11 downloaded from the CCDC.
;
_cell_angle_alpha 102.002(5)
_cell_angle_beta 98.529(5)
_cell_angle_gamma 110.113(5)
_cell_formula_units_Z 2
_cell_length_a 12.7841(7)
_cell_length_b 13.6797(8)
_cell_length_c 19.6984(11)
_cell_measurement_reflns_used 9430
_cell_measurement_temperature 150
_cell_measurement_theta_max 76
_cell_measurement_theta_min 4
_cell_volume 3072.2(3)
_computing_cell_refinement 'CrysAlis, (Oxford Diffraction, 2002)'
_computing_data_collection 'SuperNova, (Oxford Diffraction, 2010)'
_computing_data_reduction 'CrysAlis, (Oxford Diffraction, 2002)'
_computing_molecular_graphics 'CAMERON (Watkin et al., 1996)'
_computing_publication_material 'CRYSTALS (Betteridge et al., 2003)'
_computing_structure_refinement 'CRYSTALS (Betteridge et al., 2003)'
_computing_structure_solution 'Superflip (Palatinus & Chapuis, 2007)'
_diffrn_ambient_temperature 150
_diffrn_measured_fraction_theta_full 0.996
_diffrn_measured_fraction_theta_max 0.982
_diffrn_measurement_device Area
_diffrn_measurement_device_type 'Oxford Diffraction SuperNova'
_diffrn_measurement_method \w
_diffrn_radiation_monochromator graphite
_diffrn_radiation_type 'Cu K\a'
_diffrn_radiation_wavelength 1.54180
_diffrn_reflns_av_R_equivalents 0.056
_diffrn_reflns_limit_h_max 15
_diffrn_reflns_limit_h_min -15
_diffrn_reflns_limit_k_max 16
_diffrn_reflns_limit_k_min -17
_diffrn_reflns_limit_l_max 24
_diffrn_reflns_limit_l_min -24
_diffrn_reflns_number 32711
_diffrn_reflns_theta_full 73.258
_diffrn_reflns_theta_max 76.311
_diffrn_reflns_theta_min 3.583
_diffrn_standards_number 0
_exptl_absorpt_coefficient_mu 2.062
_exptl_absorpt_correction_T_max 0.90
_exptl_absorpt_correction_T_min 0.67
_exptl_absorpt_correction_type multi-scan
_exptl_absorpt_process_details 'CrysAlis, (Oxford Diffraction, 2002)'
_exptl_crystal_colour colourless
_exptl_crystal_density_diffrn 1.336
_exptl_crystal_density_method 'not measured'
_exptl_crystal_description plate
_exptl_crystal_F_000 1284
_exptl_crystal_size_max 0.210
_exptl_crystal_size_mid 0.180
_exptl_crystal_size_min 0.050
_refine_diff_density_max 1.98
_refine_diff_density_min -0.96
_refine_ls_extinction_method None
_refine_ls_goodness_of_fit_ref 0.9985
_refine_ls_hydrogen_treatment constr
_refine_ls_matrix_type full
_refine_ls_number_parameters 767
_refine_ls_number_reflns 12594
_refine_ls_number_restraints 68
_refine_ls_R_factor_all 0.0967
_refine_ls_R_factor_gt 0.0731
_refine_ls_shift/su_max 0.0005484
_refine_ls_shift/su_mean 0.0000308
_refine_ls_structure_factor_coef Fsqd
_refine_ls_weighting_details
;
 Method= Modified Sheldrick 
 w=1/[\s^2^(F^2^) + ( 0.06P)^2^ + 8.56P] 
 ,where P=(max(Fo^2^,0) + 2Fc^2^)/3 
;
_refine_ls_weighting_scheme calc
_refine_ls_wR_factor_all 0.2051
_refine_ls_wR_factor_gt 0.1883
_refine_ls_wR_factor_ref 0.2050
_reflns_limit_h_max 15
_reflns_limit_h_min -15
_reflns_limit_k_max 16
_reflns_limit_k_min -17
_reflns_limit_l_max 24
_reflns_limit_l_min 0
_reflns_number_gt 8954
_reflns_number_total 12645
_reflns_threshold_expression I>2.0\s(I)
_oxford_diffrn_Wilson_B_factor 3.28
_oxford_diffrn_Wilson_scale 0.04
_oxford_refine_ls_r_factor_ref 0.0967
_oxford_refine_ls_scale 5.00(9)
_oxford_reflns_number_all 12596
_oxford_reflns_threshold_expression_ref I>0.0\s(I)
_oxford_structure_analysis_title '132jart13 in P-1'
_cod_data_source_file c7cc03121a2.cif
_cod_data_source_block 132JART13
_cod_depositor_comments
;
The following automatic conversions were performed:

'_atom_sites_solution_primary' value 'Other' changed to 'other'
according to
/home/data/users/saulius/crontab/automatic-downloads/rss-feeds/RSC/lib/dictionaries/cif_core.dic
dictionary named 'cif_core.dic' version 2.4.2 from 2011-04-26.

Automatic conversion script
Id: cif_fix_values 4973 2017-02-22 13:04:09Z antanas 
;
_cod_original_sg_symbol_H-M 'P -1 '
_cod_original_formula_sum 'C59 H69 Al1 B1 Cl1 F15 K1 N2 O2'
_cod_database_code 7120105

loop_
_symmetry_equiv_pos_as_xyz
x,y,z
-x,-y,-z

loop_
_atom_site_label
_atom_site_type_symbol
_atom_site_fract_x
_atom_site_fract_y
_atom_site_fract_z
_atom_site_U_iso_or_equiv
_atom_site_occupancy
_atom_site_adp_type
_atom_site_refinement_flags_posn
_atom_site_refinement_flags_occupancy
_atom_site_disorder_assembly
_atom_site_disorder_group
Al1 Al 0.79248(10) 0.72482(10) 0.20924(6) 0.0359 1.0000 Uani . . . .
Cl2 Cl 0.65671(9) 0.59730(9) 0.23266(6) 0.0499 1.0000 Uani . . . .
K3 K 0.63221(11) 0.37919(9) 0.26037(7) 0.0644 1.0000 Uani . . . .
N4 N 0.8917(3) 0.6559(2) 0.18179(15) 0.0287 1.0000 Uani . . . .
C5 C 0.9579(3) 0.6352(3) 0.23205(18) 0.0266 1.0000 Uani . . . .
C6 C 1.0166(3) 0.5583(3) 0.21079(19) 0.0300 1.0000 Uani . . . .
C7 C 0.9755(3) 0.6854(3) 0.30526(18) 0.0289 1.0000 Uani . . . .
C8 C 0.9497(3) 0.7724(3) 0.33736(19) 0.0296 1.0000 Uani . . . .
C9 C 0.9986(4) 0.8209(3) 0.41640(19) 0.0373 1.0000 Uani . . . .
N10 N 0.8852(3) 0.8135(2) 0.30074(16) 0.0320 1.0000 Uani . . . .
C11 C 0.8775(4) 0.9137(3) 0.3373(2) 0.0391 1.0000 Uani . . . .
C12 C 0.7968(4) 0.9134(4) 0.3776(2) 0.0440 1.0000 Uani . . . .
C13 C 0.7183(4) 0.8116(4) 0.3919(2) 0.0503 1.0000 Uani . . . .
C14 C 0.7388(5) 0.8224(5) 0.4726(3) 0.0603 1.0000 Uani . . . .
C15 C 0.5923(4) 0.7876(5) 0.3616(3) 0.0617 1.0000 Uani . . . .
C16 C 0.7910(5) 1.0134(4) 0.4087(2) 0.0578 1.0000 Uani . . . .
C17 C 0.8642(5) 1.1082(4) 0.4013(3) 0.0640 1.0000 Uani . . . .
C18 C 0.9467(5) 1.1086(4) 0.3641(3) 0.0583 1.0000 Uani . . . .
C19 C 0.9562(4) 1.0123(3) 0.3307(2) 0.0461 1.0000 Uani . . . .
C20 C 1.0487(4) 1.0142(4) 0.2905(2) 0.0503 1.0000 Uani . . . .
C21 C 1.0824(6) 1.1087(5) 0.2566(3) 0.0792 1.0000 Uani . . . .
C22 C 1.1569(5) 1.0173(5) 0.3370(3) 0.0616 1.0000 Uani . . . .
C23 C 0.8896(3) 0.6169(3) 0.10689(19) 0.0309 1.0000 Uani . . . .
C24 C 0.8180(3) 0.5102(3) 0.0665(2) 0.0356 1.0000 Uani . . . .
C25 C 0.7366(3) 0.4281(3) 0.0959(2) 0.0397 1.0000 Uani . . . .
C26 C 0.6113(4) 0.4110(4) 0.0672(3) 0.0551 1.0000 Uani . . . .
C27 C 0.7497(4) 0.3192(3) 0.0789(3) 0.0509 1.0000 Uani . . . .
C28 C 0.8192(4) 0.4786(4) -0.0054(2) 0.0431 1.0000 Uani . . . .
C29 C 0.8885(4) 0.5482(4) -0.0362(2) 0.0485 1.0000 Uani . . . .
C30 C 0.9569(4) 0.6538(3) 0.0040(2) 0.0421 1.0000 Uani . . . .
C31 C 0.9567(3) 0.6909(3) 0.0747(2) 0.0354 1.0000 Uani . . . .
C32 C 1.0268(4) 0.8092(3) 0.1154(2) 0.0410 1.0000 Uani . . . .
C33 C 1.1423(4) 0.8252(4) 0.1591(3) 0.0546 1.0000 Uani . . . .
C34 C 1.0419(5) 0.8854(4) 0.0669(3) 0.0579 1.0000 Uani . . . .
C35 C 0.7208(4) 0.7916(4) 0.1439(2) 0.0500 1.0000 Uani . . . .
C36 C 0.7973(5) 0.9090(4) 0.1473(3) 0.0644 1.0000 Uani . . . .
C37 C 0.6127(5) 0.7973(6) 0.1653(3) 0.0777 1.0000 Uani . . . .
C38 C 0.6877(5) 0.7236(4) 0.0660(2) 0.0578 1.0000 Uani . . . .
B39 B 1.1156(4) 0.5453(3) 0.2687(2) 0.0300 1.0000 Uani . . . .
C40 C 1.2210(3) 0.6665(3) 0.2982(2) 0.0323 1.0000 Uani . . . .
C41 C 1.2517(3) 0.7393(3) 0.3654(2) 0.0385 1.0000 Uani . . . .
F42 F 1.2027(2) 0.7095(2) 0.41863(12) 0.0456 1.0000 Uani . . . .
C43 C 1.3282(4) 0.8458(3) 0.3838(3) 0.0475 1.0000 Uani . . . .
F44 F 1.3507(3) 0.9123(2) 0.44989(16) 0.0639 1.0000 Uani . . . .
C45 C 1.3823(4) 0.8851(3) 0.3342(3) 0.0507 1.0000 Uani . . . .
F46 F 1.4586(3) 0.9878(2) 0.3506(2) 0.0716 1.0000 Uani . . . .
C47 C 1.3589(3) 0.8169(3) 0.2668(3) 0.0450 1.0000 Uani . . . .
F48 F 1.4102(2) 0.8536(2) 0.21732(17) 0.0593 1.0000 Uani . . . .
C49 C 1.2798(3) 0.7112(3) 0.2506(2) 0.0372 1.0000 Uani . . . .
F50 F 1.2592(2) 0.65073(18) 0.18283(13) 0.0422 1.0000 Uani . . . .
C51 C 1.1559(3) 0.4508(3) 0.2254(2) 0.0323 1.0000 Uani . . . .
C52 C 1.2655(3) 0.4576(3) 0.2215(2) 0.0381 1.0000 Uani . . . .
F53 F 1.3583(2) 0.54898(19) 0.25779(15) 0.0490 1.0000 Uani . . . .
C54 C 1.2902(4) 0.3756(4) 0.1828(3) 0.0455 1.0000 Uani . . . .
F55 F 1.4001(2) 0.3887(2) 0.18266(19) 0.0662 1.0000 Uani . . . .
C56 C 1.2031(4) 0.2780(3) 0.1445(2) 0.0449 1.0000 Uani . . . .
F57 F 1.2254(3) 0.1982(2) 0.10557(17) 0.0635 1.0000 Uani . . . .
C58 C 1.0928(4) 0.2641(3) 0.1482(2) 0.0387 1.0000 Uani . . . .
F59 F 1.0054(2) 0.16889(18) 0.11279(13) 0.0469 1.0000 Uani . . . .
C60 C 1.0727(3) 0.3471(3) 0.1890(2) 0.0333 1.0000 Uani . . . .
F61 F 0.96193(19) 0.32350(17) 0.19336(13) 0.0405 1.0000 Uani . . . .
C62 C 1.0720(4) 0.4949(3) 0.3339(2) 0.0367 1.0000 Uani . . . .
C63 C 0.9605(4) 0.4498(3) 0.3404(2) 0.0414 1.0000 Uani . . . .
F64 F 0.8718(2) 0.44802(19) 0.29199(14) 0.0457 1.0000 Uani . . . .
C65 C 0.9297(5) 0.4053(4) 0.3950(3) 0.0561 1.0000 Uani . . . .
F66 F 0.8182(3) 0.3679(2) 0.39812(17) 0.0726 1.0000 Uani . . . .
C67 C 1.0108(6) 0.4009(4) 0.4456(3) 0.0631 1.0000 Uani . . . .
F68 F 0.9833(4) 0.3594(2) 0.49970(17) 0.0877 1.0000 Uani . . . .
C69 C 1.1231(6) 0.4403(4) 0.4412(2) 0.0621 1.0000 Uani . . . .
F70 F 1.2052(4) 0.4355(3) 0.49040(17) 0.0875 1.0000 Uani . . . .
C71 C 1.1508(4) 0.4859(4) 0.3864(2) 0.0476 1.0000 Uani . . . .
F72 F 1.2631(3) 0.5234(2) 0.38567(15) 0.0604 1.0000 Uani . . . .
C73 C 0.7243(6) 0.1581(5) 0.2417(4) 0.0787 1.0000 Uani . . . .
C74 C 0.6095(5) 0.0975(4) 0.1925(4) 0.0750 1.0000 Uani . . . .
O75 O 0.5509(3) 0.1685(3) 0.1901(3) 0.0817 1.0000 Uani D . . .
C76 C 0.4289(8) 0.1044(17) 0.1704(11) 0.0980 0.48(3) Uani D P 1 1
C77 C 0.3921(16) 0.0546(19) 0.0901(12) 0.1105 0.48(3) Uani D P 1 1
C78 C 0.4319(8) 0.1221(19) 0.1507(10) 0.1053 0.52(3) Uani D P 1 2
C79 C 0.427(2) 0.0852(19) 0.0721(9) 0.1169 0.52(3) Uani D P 1 2
C80 C 0.4948(6) 0.2320(5) 0.3791(4) 0.0807 1.0000 Uani . . . .
C81 C 0.5619(6) 0.2389(5) 0.4495(3) 0.0826 1.0000 Uani . . . .
O82 O 0.5255(3) 0.3345(3) 0.3640(2) 0.0679 1.0000 Uani D . . .
C83 C 0.499(2) 0.4104(10) 0.4131(9) 0.0746 0.52(3) Uani D P 1 2
C84 C 0.4624(14) 0.3967(8) 0.3887(16) 0.0818 0.48(3) Uani D P 1 1
C85 C 0.5264(6) 0.5119(5) 0.3909(4) 0.0834 1.0000 Uani D . . .
H61 H 1.0517 0.5794 0.1719 0.0382 1.0000 Uiso R . . .
H62 H 0.9544 0.4861 0.1903 0.0385 1.0000 Uiso R . . .
H71 H 1.0113 0.6572 0.3368 0.0363 1.0000 Uiso R . . .
H91 H 1.0148 0.8975 0.4306 0.0597 1.0000 Uiso R . . .
H92 H 1.0680 0.8102 0.4303 0.0599 1.0000 Uiso R . . .
H93 H 0.9450 0.7866 0.4421 0.0598 1.0000 Uiso R . . .
H131 H 0.7377 0.7513 0.3679 0.0606 1.0000 Uiso R . . .
H141 H 0.6974 0.7527 0.4800 0.0949 1.0000 Uiso R . . .
H142 H 0.8205 0.8465 0.4928 0.0950 1.0000 Uiso R . . .
H143 H 0.7101 0.8746 0.4947 0.0950 1.0000 Uiso R . . .
H151 H 0.5453 0.7198 0.3698 0.0955 1.0000 Uiso R . . .
H152 H 0.5719 0.8450 0.3870 0.0959 1.0000 Uiso R . . .
H153 H 0.5772 0.7816 0.3108 0.0955 1.0000 Uiso R . . .
H161 H 0.7352 1.0147 0.4346 0.0757 1.0000 Uiso R . . .
H171 H 0.8567 1.1737 0.4218 0.0777 1.0000 Uiso R . . .
H181 H 0.9984 1.1749 0.3611 0.0713 1.0000 Uiso R . . .
H201 H 1.0177 0.9467 0.2506 0.0619 1.0000 Uiso R . . .
H211 H 1.1280 1.0961 0.2235 0.1219 1.0000 Uiso R . . .
H212 H 1.1260 1.1748 0.2945 0.1218 1.0000 Uiso R . . .
H213 H 1.0124 1.1115 0.2323 0.1219 1.0000 Uiso R . . .
H223 H 1.2131 1.0179 0.3088 0.0946 1.0000 Uiso R . . .
H222 H 1.1873 1.0813 0.3774 0.0950 1.0000 Uiso R . . .
H221 H 1.1407 0.9542 0.3544 0.0950 1.0000 Uiso R . . .
H251 H 0.7541 0.4572 0.1493 0.0506 1.0000 Uiso R . . .
H263 H 0.5622 0.3607 0.0894 0.0862 1.0000 Uiso R . . .
H262 H 0.6045 0.4800 0.0808 0.0861 1.0000 Uiso R . . .
H261 H 0.5912 0.3822 0.0156 0.0859 1.0000 Uiso R . . .
H271 H 0.7027 0.2736 0.1032 0.0810 1.0000 Uiso R . . .
H272 H 0.8295 0.3281 0.0937 0.0812 1.0000 Uiso R . . .
H273 H 0.7222 0.2850 0.0273 0.0804 1.0000 Uiso R . . .
H281 H 0.7704 0.4077 -0.0330 0.0536 1.0000 Uiso R . . .
H291 H 0.8902 0.5245 -0.0847 0.0601 1.0000 Uiso R . . .
H301 H 1.0044 0.7017 -0.0176 0.0523 1.0000 Uiso R . . .
H321 H 0.9837 0.8310 0.1495 0.0521 1.0000 Uiso R . . .
H331 H 1.1859 0.9020 0.1844 0.0840 1.0000 Uiso R . . .
H332 H 1.1833 0.7995 0.1256 0.0835 1.0000 Uiso R . . .
H333 H 1.1298 0.7832 0.1938 0.0840 1.0000 Uiso R . . .
H341 H 1.0729 0.9595 0.0969 0.0920 1.0000 Uiso R . . .
H342 H 1.0940 0.8733 0.0376 0.0918 1.0000 Uiso R . . .
H343 H 0.9676 0.8706 0.0364 0.0922 1.0000 Uiso R . . .
H361 H 0.8675 0.9097 0.1319 0.0992 1.0000 Uiso R . . .
H362 H 0.8171 0.9550 0.1964 0.0989 1.0000 Uiso R . . .
H363 H 0.7531 0.9352 0.1154 0.0990 1.0000 Uiso R . . .
H373 H 0.5621 0.7211 0.1618 0.1163 1.0000 Uiso R . . .
H372 H 0.6341 0.8436 0.2143 0.1170 1.0000 Uiso R . . .
H371 H 0.5757 0.8260 0.1326 0.1171 1.0000 Uiso R . . .
H381 H 0.6381 0.6497 0.0614 0.0901 1.0000 Uiso R . . .
H382 H 0.7578 0.7251 0.0510 0.0901 1.0000 Uiso R . . .
H383 H 0.6483 0.7546 0.0367 0.0896 1.0000 Uiso R . . .
H731 H 0.7679 0.1129 0.2431 0.1178 1.0000 Uiso R . . .
H732 H 0.7649 0.2202 0.2254 0.1183 1.0000 Uiso R . . .
H733 H 0.7130 0.1823 0.2892 0.1180 1.0000 Uiso R . . .
H741 H 0.6179 0.0698 0.1444 0.0944 1.0000 Uiso R . . .
H742 H 0.5668 0.0358 0.2095 0.0943 1.0000 Uiso R . . .
H761 H 0.4111 0.0454 0.1935 0.1172 0.48(3) Uiso R P 1 1
H762 H 0.3868 0.1504 0.1864 0.1171 0.48(3) Uiso R P 1 1
H771 H 0.3104 0.0162 0.0737 0.1659 0.48(3) Uiso R P 1 1
H772 H 0.4289 0.0051 0.0768 0.1659 0.48(3) Uiso R P 1 1
H773 H 0.4164 0.1129 0.0683 0.1663 0.48(3) Uiso R P 1 1
H781 H 0.3840 0.0603 0.1650 0.1293 0.52(3) Uiso R P 1 2
H782 H 0.4027 0.1799 0.1591 0.1291 0.52(3) Uiso R P 1 2
H793 H 0.3487 0.0549 0.0439 0.1690 0.52(3) Uiso R P 1 2
H792 H 0.4590 0.0303 0.0644 0.1690 0.52(3) Uiso R P 1 2
H791 H 0.4720 0.1464 0.0577 0.1691 0.52(3) Uiso R P 1 2
H801 H 0.5097 0.1823 0.3406 0.1028 1.0000 Uiso R . . .
H802 H 0.4121 0.2050 0.3794 0.1024 1.0000 Uiso R . . .
H813 H 0.5302 0.1704 0.4605 0.1231 1.0000 Uiso R . . .
H812 H 0.6416 0.2548 0.4474 0.1231 1.0000 Uiso R . . .
H811 H 0.5544 0.2945 0.4848 0.1231 1.0000 Uiso R . . .
H831 H 0.5443 0.4252 0.4609 0.0891 0.52(3) Uiso R P 1 2
H832 H 0.4172 0.3802 0.4130 0.0891 0.52(3) Uiso R P 1 2
H841 H 0.4551 0.3923 0.4370 0.1062 0.48(3) Uiso R P 1 1
H842 H 0.3858 0.3687 0.3570 0.1061 0.48(3) Uiso R P 1 1
H851 H 0.5100 0.5640 0.4228 0.1019 0.52(3) Uiso R P 1 2
H852 H 0.6057 0.5400 0.3913 0.1019 0.52(3) Uiso R P 1 2
H853 H 0.4820 0.4965 0.3439 0.1019 0.52(3) Uiso R P 1 2
H854 H 0.4869 0.5558 0.4078 0.1019 0.48(3) Uiso R P 1 1
H855 H 0.6009 0.5381 0.4214 0.1019 0.48(3) Uiso R P 1 1
H856 H 0.5329 0.5145 0.3438 0.1019 0.48(3) Uiso R P 1 1

loop_
_atom_site_aniso_label
_atom_site_aniso_U_11
_atom_site_aniso_U_22
_atom_site_aniso_U_33
_atom_site_aniso_U_23
_atom_site_aniso_U_13
_atom_site_aniso_U_12
Al1 0.0364(6) 0.0406(6) 0.0310(5) 0.0037(5) 0.0042(5) 0.0205(5)
Cl2 0.0383(5) 0.0492(6) 0.0553(6) 0.0053(5) 0.0167(4) 0.0120(4)
K3 0.0634(7) 0.0472(6) 0.0902(9) 0.0242(6) 0.0357(6) 0.0205(5)
N4 0.0299(15) 0.0281(15) 0.0254(14) 0.0065(11) 0.0053(11) 0.0092(12)
C5 0.0254(16) 0.0198(15) 0.0327(17) 0.0102(13) 0.0100(13) 0.0037(13)
C6 0.0337(18) 0.0265(17) 0.0308(17) 0.0093(14) 0.0109(14) 0.0108(14)
C7 0.0310(17) 0.0278(17) 0.0292(17) 0.0115(14) 0.0086(14) 0.0101(14)
C8 0.0295(17) 0.0298(17) 0.0309(17) 0.0111(14) 0.0097(14) 0.0105(14)
C9 0.046(2) 0.038(2) 0.0295(18) 0.0059(15) 0.0050(16) 0.0213(18)
N10 0.0368(16) 0.0291(15) 0.0303(15) 0.0048(12) 0.0074(13) 0.0155(13)
C11 0.052(2) 0.038(2) 0.0304(18) 0.0043(15) 0.0002(17) 0.0277(19)
C12 0.052(2) 0.051(2) 0.034(2) 0.0046(18) 0.0057(18) 0.032(2)
C13 0.055(3) 0.065(3) 0.038(2) 0.004(2) 0.013(2) 0.037(2)
C14 0.063(3) 0.081(4) 0.044(3) 0.013(2) 0.018(2) 0.036(3)
C15 0.052(3) 0.079(4) 0.056(3) 0.012(3) 0.014(2) 0.033(3)
C16 0.073(3) 0.070(3) 0.039(2) 0.002(2) 0.007(2) 0.049(3)
C17 0.096(4) 0.043(3) 0.056(3) 0.007(2) 0.005(3) 0.040(3)
C18 0.085(4) 0.037(2) 0.048(3) 0.007(2) 0.001(3) 0.027(2)
C19 0.062(3) 0.033(2) 0.037(2) 0.0079(17) -0.0035(19) 0.018(2)
C20 0.066(3) 0.033(2) 0.040(2) 0.0101(18) 0.004(2) 0.009(2)
C21 0.105(5) 0.059(3) 0.071(4) 0.034(3) 0.020(3) 0.020(3)
C22 0.058(3) 0.062(3) 0.055(3) 0.019(2) 0.011(2) 0.011(2)
C23 0.0319(18) 0.0327(18) 0.0296(17) 0.0086(14) 0.0067(14) 0.0148(15)
C24 0.038(2) 0.035(2) 0.0329(19) 0.0068(15) 0.0061(15) 0.0160(16)
C25 0.038(2) 0.034(2) 0.037(2) 0.0043(16) 0.0080(16) 0.0061(17)
C26 0.040(2) 0.053(3) 0.057(3) 0.006(2) 0.006(2) 0.008(2)
C27 0.060(3) 0.033(2) 0.048(2) 0.0070(18) 0.007(2) 0.010(2)
C28 0.055(3) 0.040(2) 0.033(2) 0.0053(16) 0.0080(18) 0.0193(19)
C29 0.069(3) 0.052(3) 0.031(2) 0.0112(18) 0.018(2) 0.028(2)
C30 0.052(2) 0.042(2) 0.040(2) 0.0202(18) 0.0190(19) 0.0204(19)
C31 0.039(2) 0.035(2) 0.0352(19) 0.0127(16) 0.0080(16) 0.0176(17)
C32 0.049(2) 0.034(2) 0.042(2) 0.0149(17) 0.0137(18) 0.0137(18)
C33 0.051(3) 0.043(2) 0.060(3) 0.019(2) 0.005(2) 0.007(2)
C34 0.078(4) 0.041(2) 0.055(3) 0.023(2) 0.017(3) 0.018(2)
C35 0.053(3) 0.062(3) 0.042(2) 0.010(2) 0.006(2) 0.036(2)
C36 0.075(4) 0.058(3) 0.066(3) 0.025(3) 0.002(3) 0.036(3)
C37 0.079(4) 0.120(5) 0.076(4) 0.049(4) 0.032(3) 0.071(4)
C38 0.066(3) 0.066(3) 0.042(2) 0.009(2) -0.006(2) 0.036(3)
B39 0.035(2) 0.0245(19) 0.0301(19) 0.0083(15) 0.0089(16) 0.0106(16)
C40 0.0284(17) 0.0275(18) 0.041(2) 0.0088(15) 0.0075(15) 0.0115(14)
C41 0.0335(19) 0.039(2) 0.041(2) 0.0057(17) 0.0060(16) 0.0156(17)
F42 0.0479(14) 0.0478(14) 0.0366(12) 0.0032(10) 0.0045(10) 0.0203(11)
C43 0.039(2) 0.034(2) 0.057(3) -0.0028(19) -0.0022(19) 0.0147(18)
F44 0.0602(17) 0.0443(15) 0.0650(18) -0.0105(13) -0.0043(14) 0.0164(13)
C45 0.036(2) 0.026(2) 0.078(3) 0.004(2) 0.004(2) 0.0082(17)
F46 0.0529(17) 0.0302(13) 0.112(3) 0.0104(15) 0.0088(17) 0.0023(12)
C47 0.032(2) 0.035(2) 0.072(3) 0.020(2) 0.017(2) 0.0119(17)
F48 0.0456(14) 0.0429(14) 0.094(2) 0.0290(14) 0.0323(15) 0.0108(12)
C49 0.0337(19) 0.0326(19) 0.047(2) 0.0101(17) 0.0114(17) 0.0151(16)
F50 0.0440(13) 0.0367(12) 0.0494(13) 0.0148(10) 0.0228(11) 0.0135(10)
C51 0.0369(19) 0.0298(18) 0.0343(18) 0.0134(15) 0.0114(15) 0.0140(15)
C52 0.036(2) 0.0288(19) 0.048(2) 0.0102(16) 0.0096(17) 0.0122(16)
F53 0.0346(12) 0.0375(13) 0.0705(17) 0.0084(12) 0.0088(11) 0.0139(10)
C54 0.040(2) 0.042(2) 0.064(3) 0.016(2) 0.021(2) 0.0218(19)
F55 0.0498(16) 0.0523(16) 0.102(2) 0.0107(15) 0.0303(16) 0.0280(13)
C56 0.058(3) 0.034(2) 0.054(3) 0.0141(18) 0.024(2) 0.026(2)
F57 0.0739(19) 0.0437(15) 0.079(2) 0.0058(14) 0.0298(16) 0.0325(14)
C58 0.051(2) 0.0258(18) 0.038(2) 0.0108(15) 0.0101(17) 0.0127(17)
F59 0.0588(15) 0.0265(11) 0.0476(13) 0.0075(10) 0.0080(11) 0.0107(11)
C60 0.0361(19) 0.0318(18) 0.0385(19) 0.0166(15) 0.0137(16) 0.0149(16)
F61 0.0380(12) 0.0296(11) 0.0528(14) 0.0133(10) 0.0143(10) 0.0095(9)
C62 0.052(2) 0.0278(18) 0.0333(19) 0.0093(15) 0.0128(17) 0.0180(17)
C63 0.058(3) 0.0284(19) 0.042(2) 0.0141(16) 0.022(2) 0.0150(18)
F64 0.0433(13) 0.0348(12) 0.0591(15) 0.0182(11) 0.0238(12) 0.0076(10)
C65 0.085(4) 0.032(2) 0.053(3) 0.014(2) 0.036(3) 0.015(2)
F66 0.093(2) 0.0494(16) 0.078(2) 0.0269(15) 0.0553(19) 0.0118(16)
C67 0.115(5) 0.036(2) 0.044(3) 0.021(2) 0.032(3) 0.025(3)
F68 0.169(4) 0.0491(17) 0.0551(18) 0.0318(14) 0.049(2) 0.035(2)
C69 0.113(5) 0.050(3) 0.037(2) 0.017(2) 0.010(3) 0.049(3)
F70 0.143(3) 0.082(2) 0.0508(17) 0.0289(16) 0.0000(19) 0.062(2)
C71 0.064(3) 0.043(2) 0.042(2) 0.0144(19) 0.011(2) 0.029(2)
F72 0.0629(18) 0.0709(19) 0.0532(16) 0.0166(14) -0.0002(13) 0.0391(15)
C73 0.080(4) 0.065(4) 0.092(5) 0.019(3) 0.006(3) 0.036(3)
C74 0.065(3) 0.046(3) 0.119(5) 0.024(3) 0.023(3) 0.026(3)
O75 0.056(2) 0.050(2) 0.139(4) 0.024(2) 0.020(2) 0.0242(17)
C76 0.066(5) 0.070(7) 0.154(8) 0.034(7) 0.013(6) 0.025(5)
C77 0.070(8) 0.088(9) 0.156(10) 0.031(9) 0.007(8) 0.021(7)
C78 0.073(6) 0.081(7) 0.152(8) 0.036(7) 0.005(6) 0.025(6)
C79 0.091(9) 0.098(9) 0.152(9) 0.049(9) 0.002(9) 0.027(7)
C80 0.096(5) 0.057(3) 0.082(4) 0.024(3) 0.023(4) 0.017(3)
C81 0.099(5) 0.065(4) 0.076(4) 0.031(3) 0.021(4) 0.017(3)
O82 0.077(2) 0.055(2) 0.085(3) 0.0287(19) 0.035(2) 0.0298(18)
C83 0.091(6) 0.077(5) 0.078(6) 0.032(4) 0.037(5) 0.047(4)
C84 0.093(6) 0.083(5) 0.088(6) 0.028(5) 0.039(5) 0.047(5)
C85 0.106(4) 0.081(4) 0.087(4) 0.033(3) 0.031(3) 0.057(3)

loop_
_atom_type_symbol
_atom_type_scat_dispersion_real
_atom_type_scat_dispersion_imag
_atom_type_scat_Cromer_Mann_a1
_atom_type_scat_Cromer_Mann_b1
_atom_type_scat_Cromer_Mann_a2
_atom_type_scat_Cromer_Mann_b2
_atom_type_scat_Cromer_Mann_a3
_atom_type_scat_Cromer_Mann_b3
_atom_type_scat_Cromer_Mann_a4
_atom_type_scat_Cromer_Mann_b4
_atom_type_scat_Cromer_Mann_c
_atom_type_scat_source
C 0.0181 0.0091 2.3100 20.8439 1.0200 10.2075 1.5886 0.5687 0.8650 51.6512 0.2156 'International Tables Vol C 4.2.6.8 and 6.1.1.4'
H 0.0000 0.0000 0.4930 10.5109 0.3229 26.1257 0.1402 3.1424 0.0408 57.7998 0.0030 'International Tables Vol C 4.2.6.8 and 6.1.1.4'
Al 0.2130 0.2455 6.4202 3.0387 1.9002 0.7426 1.5936 31.5472 1.9646 85.0886 1.1151 'International Tables Vol C 4.2.6.8 and 6.1.1.4'
N 0.0311 0.0180 12.2126 0.0057 3.1322 9.8933 2.0125 28.9975 1.1663 0.5826 -11.5290 'International Tables Vol C 4.2.6.8 and 6.1.1.4'
Cl 0.3639 0.7018 11.4604 0.0104 7.1964 1.1662 6.2556 18.5194 1.6455 47.7784 -9.5574 'International Tables Vol C 4.2.6.8 and 6.1.1.4'
F 0.0727 0.0534 3.5392 10.2825 2.6412 4.2944 1.5170 0.2615 1.0243 26.1476 0.2776 'International Tables Vol C 4.2.6.8 and 6.1.1.4'
K 0.3868 1.0657 8.2186 12.7949 7.4398 0.7748 1.0519 213.1870 0.8659 41.6841 1.4228 'International Tables Vol C 4.2.6.8 and 6.1.1.4'
B 0.0090 0.0039 2.0545 23.2185 1.3326 1.0210 1.0979 60.3498 0.7068 0.1403 -0.1932 'International Tables Vol C 4.2.6.8 and 6.1.1.4'
O 0.0492 0.0322 3.0485 13.2771 2.2868 5.7011 1.5463 0.3239 0.8670 32.9089 0.2508 'International Tables Vol C 4.2.6.8 and 6.1.1.4'

loop_
_geom_angle_atom_site_label_1
_geom_angle_atom_site_label_2
_geom_angle_atom_site_label_3
_geom_angle
_geom_angle_publ_flag
Cl2 Al1 N4 103.13(11) yes
Cl2 Al1 N10 103.81(11) yes
N4 Al1 N10 98.21(14) yes
Cl2 Al1 C35 108.95(16) yes
N4 Al1 C35 121.63(16) yes
N10 Al1 C35 118.77(18) yes
Al1 N4 C5 119.2(2) yes
Al1 N4 C23 120.9(2) yes
C5 N4 C23 119.7(3) yes
N4 C5 C6 120.4(3) yes
N4 C5 C7 120.9(3) yes
C6 C5 C7 118.7(3) yes
C5 C6 B39 122.5(3) yes
C5 C6 H61 106.0 no
B39 C6 H61 107.2 no
C5 C6 H62 105.5 no
B39 C6 H62 107.1 no
H61 C6 H62 107.8 no
C5 C7 C8 129.2(3) yes
C5 C7 H71 115.2 no
C8 C7 H71 115.5 no
C7 C8 C9 116.5(3) yes
C7 C8 N10 123.2(3) yes
C9 C8 N10 120.3(3) yes
C8 C9 H91 111.7 no
C8 C9 H92 110.1 no
H91 C9 H92 108.9 no
C8 C9 H93 110.2 no
H91 C9 H93 107.6 no
H92 C9 H93 108.2 no
C8 N10 Al1 117.0(2) yes
C8 N10 C11 118.6(3) yes
Al1 N10 C11 123.8(2) yes
N10 C11 C12 121.3(4) yes
N10 C11 C19 117.4(4) yes
C12 C11 C19 121.3(4) yes
C11 C12 C13 123.3(4) yes
C11 C12 C16 118.0(4) yes
C13 C12 C16 118.7(4) yes
C12 C13 C14 110.9(4) yes
C12 C13 C15 111.4(4) yes
C14 C13 C15 109.4(4) yes
C12 C13 H131 106.6 no
C14 C13 H131 109.1 no
C15 C13 H131 109.4 no
C13 C14 H141 109.2 no
C13 C14 H142 109.1 no
H141 C14 H142 110.4 no
C13 C14 H143 108.6 no
H141 C14 H143 109.2 no
H142 C14 H143 110.3 no
C13 C15 H151 108.6 no
C13 C15 H152 109.5 no
H151 C15 H152 107.8 no
C13 C15 H153 111.1 no
H151 C15 H153 109.9 no
H152 C15 H153 110.0 no
C12 C16 C17 121.2(5) yes
C12 C16 H161 119.4 no
C17 C16 H161 119.4 no
C16 C17 C18 120.6(5) yes
C16 C17 H171 119.1 no
C18 C17 H171 120.3 no
C17 C18 C19 121.3(5) yes
C17 C18 H181 119.5 no
C19 C18 H181 119.1 no
C11 C19 C18 117.5(5) yes
C11 C19 C20 121.8(4) yes
C18 C19 C20 120.7(4) yes
C19 C20 C21 113.5(4) yes
C19 C20 C22 112.6(4) yes
C21 C20 C22 108.5(4) yes
C19 C20 H201 107.6 no
C21 C20 H201 106.4 no
C22 C20 H201 107.9 no
C20 C21 H211 109.0 no
C20 C21 H212 108.0 no
H211 C21 H212 110.6 no
C20 C21 H213 107.7 no
H211 C21 H213 111.0 no
H212 C21 H213 110.5 no
C20 C22 H223 109.5 no
C20 C22 H222 109.5 no
H223 C22 H222 110.3 no
C20 C22 H221 110.9 no
H223 C22 H221 107.9 no
H222 C22 H221 108.7 no
N4 C23 C24 121.1(3) yes
N4 C23 C31 118.0(3) yes
C24 C23 C31 120.8(3) yes
C23 C24 C25 123.9(3) yes
C23 C24 C28 118.1(4) yes
C25 C24 C28 118.0(4) yes
C24 C25 C26 111.2(4) yes
C24 C25 C27 111.9(3) yes
C26 C25 C27 109.7(4) yes
C24 C25 H251 109.0 no
C26 C25 H251 106.7 no
C27 C25 H251 108.1 no
C25 C26 H263 108.6 no
C25 C26 H262 108.1 no
H263 C26 H262 109.2 no
C25 C26 H261 108.9 no
H263 C26 H261 111.3 no
H262 C26 H261 110.7 no
C25 C27 H271 108.1 no
C25 C27 H272 111.5 no
H271 C27 H272 110.3 no
C25 C27 H273 108.9 no
H271 C27 H273 109.0 no
H272 C27 H273 109.0 no
C24 C28 C29 121.5(4) yes
C24 C28 H281 118.5 no
C29 C28 H281 119.9 no
C28 C29 C30 119.8(4) yes
C28 C29 H291 120.4 no
C30 C29 H291 119.8 no
C29 C30 C31 121.4(4) yes
C29 C30 H301 119.5 no
C31 C30 H301 119.2 no
C23 C31 C30 118.3(4) yes
C23 C31 C32 121.9(3) yes
C30 C31 C32 119.7(3) yes
C31 C32 C33 112.0(4) yes
C31 C32 C34 113.1(4) yes
C33 C32 C34 110.4(4) yes
C31 C32 H321 107.0 no
C33 C32 H321 107.1 no
C34 C32 H321 106.8 no
C32 C33 H331 110.4 no
C32 C33 H332 107.1 no
H331 C33 H332 110.2 no
C32 C33 H333 108.6 no
H331 C33 H333 109.4 no
H332 C33 H333 111.0 no
C32 C34 H341 108.4 no
C32 C34 H342 108.7 no
H341 C34 H342 110.9 no
C32 C34 H343 109.7 no
H341 C34 H343 109.1 no
H342 C34 H343 110.0 no
Al1 C35 C36 114.6(3) yes
Al1 C35 C37 108.7(3) yes
C36 C35 C37 105.9(5) yes
Al1 C35 C38 111.1(3) yes
C36 C35 C38 107.5(4) yes
C37 C35 C38 108.7(4) yes
C35 C36 H361 109.4 no
C35 C36 H362 109.1 no
H361 C36 H362 110.3 no
C35 C36 H363 108.1 no
H361 C36 H363 110.5 no
H362 C36 H363 109.4 no
C35 C37 H373 106.1 no
C35 C37 H372 108.8 no
H373 C37 H372 111.1 no
C35 C37 H371 109.1 no
H373 C37 H371 110.6 no
H372 C37 H371 110.9 no
C35 C38 H381 110.0 no
C35 C38 H382 108.6 no
H381 C38 H382 109.9 no
C35 C38 H383 109.0 no
H381 C38 H383 109.7 no
H382 C38 H383 109.6 no
C6 B39 C40 105.3(3) yes
C6 B39 C51 107.9(3) yes
C40 B39 C51 112.7(3) yes
C6 B39 C62 116.2(3) yes
C40 B39 C62 113.1(3) yes
C51 B39 C62 101.7(3) yes
B39 C40 C41 127.3(3) yes
B39 C40 C49 119.5(3) yes
C41 C40 C49 112.6(3) yes
C40 C41 F42 120.6(3) yes
C40 C41 C43 124.9(4) yes
F42 C41 C43 114.5(4) yes
C41 C43 F44 121.1(4) yes
C41 C43 C45 119.6(4) yes
F44 C43 C45 119.3(4) yes
C43 C45 F46 121.2(4) yes
C43 C45 C47 119.1(4) yes
F46 C45 C47 119.7(5) yes
C45 C47 F48 120.1(4) yes
C45 C47 C49 119.0(4) yes
F48 C47 C49 120.9(4) yes
C40 C49 C47 124.8(4) yes
C40 C49 F50 119.9(3) yes
C47 C49 F50 115.3(4) yes
B39 C51 C52 128.8(3) yes
B39 C51 C60 119.3(3) yes
C52 C51 C60 111.8(3) yes
C51 C52 F53 120.5(3) yes
C51 C52 C54 124.6(4) yes
F53 C52 C54 114.8(4) yes
C52 C54 F55 120.8(4) yes
C52 C54 C56 120.3(4) yes
F55 C54 C56 118.9(4) yes
C54 C56 F57 121.0(4) yes
C54 C56 C58 118.2(4) yes
F57 C56 C58 120.8(4) yes
C56 C58 F59 120.0(4) yes
C56 C58 C60 119.4(4) yes
F59 C58 C60 120.6(4) yes
C51 C60 C58 125.4(4) yes
C51 C60 F61 119.3(3) yes
C58 C60 F61 115.2(3) yes
B39 C62 C63 127.4(4) yes
B39 C62 C71 119.7(4) yes
C63 C62 C71 112.6(4) yes
C62 C63 F64 120.6(3) yes
C62 C63 C65 124.4(5) yes
F64 C63 C65 115.0(4) yes
C63 C65 F66 119.6(5) yes
C63 C65 C67 120.2(5) yes
F66 C65 C67 120.3(4) yes
C65 C67 F68 121.3(6) yes
C65 C67 C69 118.8(4) yes
F68 C67 C69 119.8(6) yes
C67 C69 F70 119.9(5) yes
C67 C69 C71 119.3(5) yes
F70 C69 C71 120.7(6) yes
C62 C71 C69 124.6(5) yes
C62 C71 F72 119.4(4) yes
C69 C71 F72 116.0(4) yes
C74 C73 H731 111.4 no
C74 C73 H732 108.5 no
H731 C73 H732 109.8 no
C74 C73 H733 107.5 no
H731 C73 H733 109.3 no
H732 C73 H733 110.4 no
C73 C74 O75 109.1(5) yes
C73 C74 H741 109.5 no
O75 C74 H741 109.1 no
C73 C74 H742 109.0 no
O75 C74 H742 111.0 no
H741 C74 H742 109.1 no
C74 O75 C76 108.4(11) yes
C74 O75 C78 117.8(10) yes
O75 C76 C77 108.64(10) yes
O75 C76 H761 110.3 no
C77 C76 H761 108.3 no
O75 C76 H762 110.0 no
C77 C76 H762 111.5 no
H761 C76 H762 108.0 no
C76 C77 H771 111.9 no
C76 C77 H772 109.5 no
H771 C77 H772 109.0 no
C76 C77 H773 107.3 no
H771 C77 H773 109.3 no
H772 C77 H773 109.7 no
O75 C78 C79 108.64(10) yes
O75 C78 H781 113.5 no
C79 C78 H781 108.7 no
O75 C78 H782 107.0 no
C79 C78 H782 109.3 no
H781 C78 H782 109.6 no
C78 C79 H793 111.1 no
C78 C79 H792 109.1 no
H793 C79 H792 108.9 no
C78 C79 H791 108.8 no
H793 C79 H791 109.8 no
H792 C79 H791 109.1 no
C81 C80 O82 112.5(5) yes
C81 C80 H801 109.3 no
O82 C80 H801 107.3 no
C81 C80 H802 108.4 no
O82 C80 H802 108.5 no
H801 C80 H802 110.9 no
C80 C81 H813 109.3 no
C80 C81 H812 109.1 no
H813 C81 H812 109.8 no
C80 C81 H811 107.5 no
H813 C81 H811 109.0 no
H812 C81 H811 111.9 no
C80 O82 C84 114.7(6) yes
C80 O82 C83 112.1(4) yes
O82 C83 C85 108.58(10) yes
O82 C83 H831 109.4 no
C85 C83 H831 110.1 no
O82 C83 H832 110.0 no
C85 C83 H832 109.8 no
H831 C83 H832 108.9 no
O82 C84 C85 108.57(10) yes
O82 C84 H841 109.1 no
C85 C84 H841 109.5 no
O82 C84 H842 110.4 no
C85 C84 H842 110.2 no
H841 C84 H842 109.2 no
C84 C85 H854 110.6 no
C84 C85 H855 109.5 no
H854 C85 H855 109.5 no
C84 C85 H856 108.3 no
H854 C85 H856 109.5 no
H855 C85 H856 109.5 no
C83 C85 H851 110.3 no
C83 C85 H852 108.7 no
H851 C85 H852 109.5 no
C83 C85 H853 109.4 no
H851 C85 H853 109.5 no
H852 C85 H853 109.5 no

loop_
_geom_bond_atom_site_label_1
_geom_bond_atom_site_label_2
_geom_bond_distance
_geom_bond_publ_flag
Al1 Cl2 2.1813(16) yes
Al1 N4 1.899(3) yes
Al1 N10 1.896(3) yes
Al1 C35 2.012(5) yes
N4 C5 1.345(5) yes
N4 C23 1.454(4) yes
C5 C6 1.516(5) yes
C5 C7 1.410(5) yes
C6 B39 1.657(5) yes
C6 H61 0.989 no
C6 H62 0.984 no
C7 C8 1.394(5) yes
C7 H71 0.938 no
C8 C9 1.501(5) yes
C8 N10 1.352(5) yes
C9 H91 0.966 no
C9 H92 0.957 no
C9 H93 0.962 no
N10 C11 1.453(5) yes
C11 C12 1.391(6) yes
C11 C19 1.425(6) yes
C12 C13 1.521(7) yes
C12 C16 1.410(6) yes
C13 C14 1.539(6) yes
C13 C15 1.526(7) yes
C13 H131 0.990 no
C14 H141 0.971 no
C14 H142 0.971 no
C14 H143 0.965 no
C15 H151 0.978 no
C15 H152 0.975 no
C15 H153 0.971 no
C16 C17 1.365(8) yes
C16 H161 0.939 no
C17 C18 1.370(8) yes
C17 H171 0.946 no
C18 C19 1.399(6) yes
C18 H181 0.940 no
C19 C20 1.513(7) yes
C20 C21 1.537(6) yes
C20 C22 1.523(7) yes
C20 H201 0.991 no
C21 H211 0.963 no
C21 H212 0.967 no
C21 H213 0.967 no
C22 H223 0.969 no
C22 H222 0.968 no
C22 H221 0.963 no
C23 C24 1.408(5) yes
C23 C31 1.412(5) yes
C24 C25 1.526(5) yes
C24 C28 1.396(5) yes
C25 C26 1.536(6) yes
C25 C27 1.531(6) yes
C25 H251 1.003 no
C26 H263 0.984 no
C26 H262 0.964 no
C26 H261 0.971 no
C27 H271 0.965 no
C27 H272 0.975 no
C27 H273 0.978 no
C28 C29 1.370(6) yes
C28 H281 0.944 no
C29 C30 1.389(6) yes
C29 H291 0.950 no
C30 C31 1.381(5) yes
C30 H301 0.946 no
C31 C32 1.522(6) yes
C32 C33 1.514(6) yes
C32 C34 1.538(6) yes
C32 H321 0.992 no
C33 H331 0.979 no
C33 H332 0.984 no
C33 H333 0.977 no
C34 H341 0.969 no
C34 H342 0.977 no
C34 H343 0.975 no
C35 C36 1.548(7) yes
C35 C37 1.526(7) yes
C35 C38 1.530(6) yes
C36 H361 0.987 no
C36 H362 0.980 no
C36 H363 0.984 no
C37 H373 1.001 no
C37 H372 0.976 no
C37 H371 0.967 no
C38 H381 0.968 no
C38 H382 0.979 no
C38 H383 0.963 no
B39 C40 1.654(5) yes
B39 C51 1.671(5) yes
B39 C62 1.659(5) yes
C40 C41 1.387(5) yes
C40 C49 1.397(5) yes
C41 F42 1.362(5) yes
C41 C43 1.380(6) yes
C43 F44 1.350(5) yes
C43 C45 1.373(7) yes
C45 F46 1.344(5) yes
C45 C47 1.378(7) yes
C47 F48 1.341(5) yes
C47 C49 1.387(6) yes
C49 F50 1.350(5) yes
C51 C52 1.386(5) yes
C51 C60 1.404(5) yes
C52 F53 1.356(5) yes
C52 C54 1.378(6) yes
C54 F55 1.355(5) yes
C54 C56 1.379(6) yes
C56 F57 1.339(5) yes
C56 C58 1.371(6) yes
C58 F59 1.350(5) yes
C58 C60 1.373(5) yes
C60 F61 1.360(4) yes
C62 C63 1.383(6) yes
C62 C71 1.389(6) yes
C63 F64 1.359(5) yes
C63 C65 1.384(6) yes
C65 F66 1.354(6) yes
C65 C67 1.354(8) yes
C67 F68 1.344(5) yes
C67 C69 1.372(9) yes
C69 F70 1.348(6) yes
C69 C71 1.386(7) yes
C71 F72 1.352(6) yes
C73 C74 1.479(9) yes
C73 H731 0.965 no
C73 H732 0.977 no
C73 H733 0.975 no
C74 O75 1.419(6) yes
C74 H741 0.980 no
C74 H742 0.989 no
O75 C76 1.446(8) yes
O75 C78 1.449(9) yes
C76 C77 1.516(9) yes
C76 H761 0.983 no
C76 H762 0.993 no
C77 H771 0.961 no
C77 H772 0.965 no
C77 H773 0.964 no
C78 C79 1.509(9) yes
C78 H781 0.981 no
C78 H782 0.980 no
C79 H793 0.968 no
C79 H792 0.968 no
C79 H791 0.965 no
C80 C81 1.485(9) yes
C80 O82 1.427(7) yes
C80 H801 0.995 no
C80 H802 0.994 no
C81 H813 0.968 no
C81 H812 0.975 no
C81 H811 0.960 no
O82 C84 1.425(7) yes
O82 C83 1.433(7) yes
C83 C85 1.486(7) yes
C83 H831 0.969 no
C83 H832 0.983 no
C84 C85 1.494(7) yes
C84 H841 0.981 no
C84 H842 0.977 no
C85 H854 0.950 no
C85 H855 0.950 no
C85 H856 0.950 no
C85 H851 0.950 no
C85 H852 0.950 no
C85 H853 0.950 no

loop_
_geom_hbond_atom_site_label_D
_geom_hbond_atom_site_label_H
_geom_hbond_atom_site_label_A
_geom_hbond_angle_DHA
_geom_hbond_distance_DH
_geom_hbond_distance_HA
_geom_hbond_distance_DA
_geom_hbond_publ_flag
C7 H71 C62 139.44 0.938 2.585 3.354(9) yes
